data_7208996
loop_
_publ_author_name
'Curtis, Scott'
'Ilkun, Olesya'
'Brown, Amy'
'Silchenko, Svitlana'
'Gerasimchuk, Nikolay'

_publ_section_title
;
 Synthesis, spectroscopic and structural characterization of the first
 phenyl bis-cyanoximes: non-chelating extended ionisable building block
 ligands for new MOFs
;
_journal_issue 1
_journal_name_full CrystEngComm
_journal_page_first 152
_journal_paper_doi 10.1039/c2ce26395e
_journal_volume 15
_journal_year 2013
_chemical_formula_moiety 'C10 H6 N4 O2, 2(C2 H6 S O)'
_chemical_formula_sum 'C14 H18 N4 O4 S2'
_chemical_formula_weight 370.48
_chemical_name_common '1,4-bis(cyanoxime)benzene, DMSO solvate'
_chemical_name_systematic
;
1,4-bis(cyanoxime)benzene, DMSO solvate
;
_space_group_IT_number 2
_symmetry_cell_setting triclinic
_symmetry_Int_Tables_number 2
_symmetry_space_group_name_Hall '-P 1'
_symmetry_space_group_name_H-M 'P -1'
_atom_sites_solution_hydrogens geom
_atom_sites_solution_primary direct
_atom_sites_solution_secondary difmap
_audit_creation_method SHELXL-97
_cell_angle_alpha 81.3740(10)
_cell_angle_beta 80.6960(10)
_cell_angle_gamma 72.0250(10)
_cell_formula_units_Z 1
_cell_length_a 6.2397(4)
_cell_length_b 7.8663(5)
_cell_length_c 9.6240(6)
_cell_measurement_reflns_used 140
_cell_measurement_temperature 129(2)
_cell_measurement_theta_max 27.54
_cell_measurement_theta_min 2.17
_cell_volume 440.88(5)
_computing_cell_refinement 'SAINT (Bruker, 1998)'
_computing_data_collection 'SMART (Bruker, 1998)'
_computing_data_reduction 'SAINT (Bruker, 1998)'
_computing_molecular_graphics 'ORTEP-III (Burnett & Johnson, 1996)'
_computing_publication_material 'CIFTAB (Sheldrick, 1997)'
_computing_structure_refinement 'SHELXL-97 (Sheldrick, 1997)'
_computing_structure_solution 'SHELXS-97 (Sheldrick, 1990)'
_diffrn_ambient_temperature 129(2)
_diffrn_measured_fraction_theta_full 0.994
_diffrn_measured_fraction_theta_max 0.994
_diffrn_measurement_device_type 'Bruker APEX2 CCD area detector'
_diffrn_measurement_method 'omega scans'
_diffrn_radiation_monochromator graphite
_diffrn_radiation_source 'fine-focus sealed tube'
_diffrn_radiation_type MoK\a
_diffrn_radiation_wavelength 0.71073
_diffrn_reflns_av_R_equivalents 0.0152
_diffrn_reflns_av_sigmaI/netI 0.0177
_diffrn_reflns_limit_h_max 7
_diffrn_reflns_limit_h_min -7
_diffrn_reflns_limit_k_max 10
_diffrn_reflns_limit_k_min -10
_diffrn_reflns_limit_l_max 12
_diffrn_reflns_limit_l_min -12
_diffrn_reflns_number 5053
_diffrn_reflns_theta_full 27.00
_diffrn_reflns_theta_max 27.00
_diffrn_reflns_theta_min 2.16
_exptl_absorpt_coefficient_mu 0.328
_exptl_absorpt_correction_T_max 0.984
_exptl_absorpt_correction_T_min 0.897
_exptl_absorpt_correction_type numerical
_exptl_absorpt_process_details 'SADABS (Bruker AXS, 2005)'
_exptl_crystal_colour colorless
_exptl_crystal_density_diffrn 1.395
_exptl_crystal_density_meas ?
_exptl_crystal_density_method 'not measured'
_exptl_crystal_description prism
_exptl_crystal_F_000 194
_exptl_crystal_size_max 0.43
_exptl_crystal_size_mid 0.31
_exptl_crystal_size_min 0.10
_refine_diff_density_max 0.327
_refine_diff_density_min -0.214
_refine_diff_density_rms 0.043
_refine_ls_extinction_method none
_refine_ls_goodness_of_fit_ref 1.065
_refine_ls_hydrogen_treatment mixed
_refine_ls_matrix_type full
_refine_ls_number_parameters 119
_refine_ls_number_reflns 1904
_refine_ls_number_restraints 0
_refine_ls_restrained_S_all 1.065
_refine_ls_R_factor_all 0.0305
_refine_ls_R_factor_gt 0.0269
_refine_ls_shift/su_max 0.001
_refine_ls_shift/su_mean 0.000
_refine_ls_structure_factor_coef Fsqd
_refine_ls_weighting_details 'calc w=1/[\s^2^(Fo^2^)+(0.0365P)^2^+0.1621P] where P=(Fo^2^+2Fc^2^)/3'
_refine_ls_weighting_scheme calc
_refine_ls_wR_factor_gt 0.0706
_refine_ls_wR_factor_ref 0.0738
_reflns_number_gt 1722
_reflns_number_total 1904
_reflns_threshold_expression >2sigma(I)
_cod_data_source_file c2ce26395e.txt
_cod_data_source_block o-chiral-1
_cod_depositor_comments
;
The following automatic conversions were performed:

'_symmetry_cell_setting' value 'Triclinic' changed to 'triclinic'
according to /home/saulius/struct/CIF-dictionaries/cif_core.dic
dictionary named 'cif_core.dic' version 2.4.2 from 2011-04-26.

Automatic conversion script
Id: cif_fix_values 1891 2012-01-12 08:04:46Z andrius 

The following automatic conversions were performed:

'_exptl_crystal_density_meas' value 'not measured' was changed to '?'
- the value is perceived as not measured.

Automatic conversion script
Id: cif_fix_values 3008 2015-01-20 13:52:24Z robertas 
;
_cod_database_code 7208996

loop_
_symmetry_equiv_pos_as_xyz
'x, y, z'
'-x, -y, -z'

loop_
_atom_site_label
_atom_site_type_symbol
_atom_site_fract_x
_atom_site_fract_y
_atom_site_fract_z
_atom_site_U_iso_or_equiv
_atom_site_adp_type
_atom_site_occupancy
_atom_site_symmetry_multiplicity
_atom_site_calc_flag
_atom_site_refinement_flags
O1 O 1.22022(16) 0.64808(13) 0.74345(11) 0.0264(2) Uani 1 1 d .
O1S O 0.54175(17) 0.78158(13) 0.61380(10) 0.0274(2) Uani 1 1 d .
C1 C 0.8769(2) 0.74608(16) 0.85917(13) 0.0182(3) Uani 1 1 d .
C2 C 0.8634(2) 0.56598(17) 0.85450(13) 0.0214(3) Uani 1 1 d .
C3 C 0.6836(2) 0.87637(16) 0.93155(12) 0.0170(2) Uani 1 1 d .
C4 C 0.4791(2) 0.83597(17) 0.97747(13) 0.0189(3) Uani 1 1 d .
H4 H 0.4651 0.7236 0.9620 0.023 Uiso 1 1 calc R
C5 C 0.2969(2) 0.95782(17) 1.04523(13) 0.0191(3) Uani 1 1 d .
C1S C 0.9010(2) 0.8156(2) 0.44283(15) 0.0297(3) Uani 1 1 d .
H1SA H 0.9966 0.7955 0.5186 0.045 Uiso 1 1 calc R
H1SB H 0.8198 0.9439 0.4274 0.045 Uiso 1 1 calc R
H1SC H 0.9964 0.7764 0.3554 0.045 Uiso 1 1 calc R
C2S C 0.5538(2) 0.7646(2) 0.34005(15) 0.0294(3) Uani 1 1 d .
H2SA H 0.4923 0.8958 0.3316 0.044 Uiso 1 1 calc R
H2SB H 0.4293 0.7107 0.3498 0.044 Uiso 1 1 calc R
H2SC H 0.6589 0.7280 0.2552 0.044 Uiso 1 1 calc R
H5 H 0.153(3) 0.928(2) 1.0765(16) 0.020(4) Uiso 1 1 d .
N1 N 1.05670(18) 0.78979(14) 0.80192(11) 0.0212(2) Uani 1 1 d .
N2 N 0.8561(2) 0.42336(16) 0.85036(14) 0.0317(3) Uani 1 1 d .
S1 S 0.70124(5) 0.69044(4) 0.49219(3) 0.02160(11) Uani 1 1 d .
H1 H 1.337(4) 0.694(3) 0.702(2) 0.053(6) Uiso 1 1 d .

loop_
_atom_site_aniso_label
_atom_site_aniso_U_11
_atom_site_aniso_U_22
_atom_site_aniso_U_33
_atom_site_aniso_U_23
_atom_site_aniso_U_13
_atom_site_aniso_U_12
O1 0.0217(5) 0.0235(5) 0.0317(5) -0.0096(4) 0.0065(4) -0.0051(4)
O1S 0.0273(5) 0.0288(5) 0.0241(5) -0.0060(4) 0.0074(4) -0.0091(4)
C1 0.0200(6) 0.0176(6) 0.0166(6) -0.0010(4) -0.0029(5) -0.0050(5)
C2 0.0190(6) 0.0222(7) 0.0210(6) -0.0043(5) 0.0027(5) -0.0047(5)
C3 0.0187(6) 0.0176(6) 0.0145(5) -0.0013(4) -0.0026(4) -0.0046(5)
C4 0.0215(6) 0.0168(6) 0.0202(6) -0.0033(5) -0.0026(5) -0.0075(5)
C5 0.0182(6) 0.0204(6) 0.0202(6) -0.0021(5) -0.0016(5) -0.0082(5)
C1S 0.0222(7) 0.0409(8) 0.0274(7) -0.0075(6) 0.0023(5) -0.0121(6)
C2S 0.0254(7) 0.0337(8) 0.0284(7) -0.0077(6) -0.0066(6) -0.0038(6)
N1 0.0199(5) 0.0218(5) 0.0205(5) -0.0052(4) 0.0004(4) -0.0039(4)
N2 0.0333(7) 0.0226(6) 0.0382(7) -0.0083(5) 0.0059(5) -0.0093(5)
S1 0.02136(18) 0.01954(18) 0.02081(18) -0.00271(12) 0.00020(12) -0.00263(12)

loop_
_atom_type_symbol
_atom_type_description
_atom_type_scat_dispersion_real
_atom_type_scat_dispersion_imag
_atom_type_scat_source
C C 0.0033 0.0016 'International Tables Vol C Tables 4.2.6.8 and 6.1.1.4'
H H 0.0000 0.0000 'International Tables Vol C Tables 4.2.6.8 and 6.1.1.4'
N N 0.0061 0.0033 'International Tables Vol C Tables 4.2.6.8 and 6.1.1.4'
O O 0.0106 0.0060 'International Tables Vol C Tables 4.2.6.8 and 6.1.1.4'
S S 0.1246 0.1234 'International Tables Vol C Tables 4.2.6.8 and 6.1.1.4'

loop_
_geom_angle_atom_site_label_1
_geom_angle_atom_site_label_2
_geom_angle_atom_site_label_3
_geom_angle
_geom_angle_site_symmetry_1
_geom_angle_site_symmetry_3
N1 O1 H1 105.1(13) . .
N1 C1 C2 120.21(11) . .
N1 C1 C3 120.82(11) . .
C2 C1 C3 118.97(11) . .
N2 C2 C1 179.02(14) . .
C4 C3 C5 119.36(11) . 2_677
C4 C3 C1 120.40(11) . .
C5 C3 C1 120.24(11) 2_677 .
C5 C4 C3 120.68(11) . .
C5 C4 H4 119.7 . .
C3 C4 H4 119.7 . .
C4 C5 C3 119.95(11) . 2_677
C4 C5 H5 119.9(9) . .
C3 C5 H5 120.2(9) 2_677 .
S1 C1S H1SA 109.5 . .
S1 C1S H1SB 109.5 . .
H1SA C1S H1SB 109.5 . .
S1 C1S H1SC 109.5 . .
H1SA C1S H1SC 109.5 . .
H1SB C1S H1SC 109.5 . .
S1 C2S H2SA 109.5 . .
S1 C2S H2SB 109.5 . .
H2SA C2S H2SB 109.5 . .
S1 C2S H2SC 109.5 . .
H2SA C2S H2SC 109.5 . .
H2SB C2S H2SC 109.5 . .
C1 N1 O1 111.93(11) . .
O1S S1 C1S 104.61(6) . .
O1S S1 C2S 106.21(6) . .
C1S S1 C2S 97.49(7) . .

loop_
_geom_bond_atom_site_label_1
_geom_bond_atom_site_label_2
_geom_bond_distance
_geom_bond_site_symmetry_2
O1 N1 1.3787(13) .
O1 H1 0.92(2) .
O1S S1 1.5195(10) .
C1 N1 1.2892(17) .
C1 C2 1.4526(18) .
C1 C3 1.4732(17) .
C2 N2 1.1437(18) .
C3 C4 1.3961(17) .
C3 C5 1.4003(17) 2_677
C4 C5 1.3829(17) .
C4 H4 0.9500 .
C5 C3 1.4003(17) 2_677
C5 H5 0.984(15) .
C1S S1 1.7819(15) .
C1S H1SA 0.9800 .
C1S H1SB 0.9800 .
C1S H1SC 0.9800 .
C2S S1 1.7827(14) .
C2S H2SA 0.9800 .
C2S H2SB 0.9800 .
C2S H2SC 0.9800 .

loop_
_geom_hbond_atom_site_label_D
_geom_hbond_atom_site_label_H
_geom_hbond_atom_site_label_A
_geom_hbond_distance_DH
_geom_hbond_distance_HA
_geom_hbond_distance_DA
_geom_hbond_angle_DHA
_geom_hbond_site_symmetry_A
O1 H1 O1S 0.92(2) 1.68(2) 2.6044(14) 176(2) 1_655

loop_
_geom_torsion_atom_site_label_1
_geom_torsion_atom_site_label_2
_geom_torsion_atom_site_label_3
_geom_torsion_atom_site_label_4
_geom_torsion
_geom_torsion_site_symmetry_1
_geom_torsion_site_symmetry_4
N1 C1 C2 N2 17(8) . .
C3 C1 C2 N2 -162(8) . .
N1 C1 C3 C4 171.88(11) . .
C2 C1 C3 C4 -8.83(17) . .
N1 C1 C3 C5 -8.04(18) . 2_677
C2 C1 C3 C5 171.25(11) . 2_677
C5 C3 C4 C5 0.1(2) 2_677 .
C1 C3 C4 C5 -179.87(11) . .
C3 C4 C5 C3 -0.1(2) . 2_677
C2 C1 N1 O1 -1.09(17) . .
C3 C1 N1 O1 178.19(10) . .
